data_7716304
loop_
_publ_author_name
'Qu, Yao'
'Xi, Zhixian'
'Sun, Zhenzhou'
'Yang, Li'
'Liu, Rui'
'Dong, Ben'
'Wu, Biao'
'Yang, Xiao-Juan'

_publ_section_title
;
 Activation of cyclopentadiene derivatives by an &#x3b1;-diimine-ligated
 Mg-Mg-bonded compound.
;
_journal_issue 24
_journal_name_full 'Dalton transactions (Cambridge, England : 2003)'
_journal_page_first 10065
_journal_page_last 10069
_journal_paper_doi 10.1039/d4dt01038h
_journal_volume 53
_journal_year 2024
_chemical_formula_moiety 'C40 H59 Mg N2 O'
_chemical_formula_sum 'C40 H59 Mg N2 O'
_chemical_formula_weight 608.20
_space_group_crystal_system monoclinic
_space_group_IT_number 15
_space_group_name_Hall '-C 2yc'
_space_group_name_H-M_alt 'C 1 2/c 1'
_atom_sites_solution_hydrogens geom
_atom_sites_solution_primary iterative
_audit_creation_date 2023-12-18
_audit_creation_method
;
Olex2 1.5
(compiled 2023.08.24 svn.re1ec1418 for OlexSys, GUI svn.r6817)
;
_audit_update_record
;
2024-01-26 deposited with the CCDC.	2024-05-09 downloaded from the CCDC.
;
_cell_angle_alpha 90
_cell_angle_beta 108.6760(10)
_cell_angle_gamma 90
_cell_formula_units_Z 8
_cell_length_a 42.8860(13)
_cell_length_b 10.3660(3)
_cell_length_c 17.4312(6)
_cell_measurement_reflns_used 9954
_cell_measurement_temperature 180.0
_cell_measurement_theta_max 25.49
_cell_measurement_theta_min 2.29
_cell_volume 7341.1(4)
_computing_cell_refinement 'SAINT V8.38A (Bruker, 2018)'
_computing_data_reduction 'SAINT V8.38A (Bruker, 2018)'
_computing_molecular_graphics 'Olex2 1.5 (Dolomanov et al., 2009)'
_computing_publication_material 'Olex2 1.5 (Dolomanov et al., 2009)'
_computing_structure_refinement 'SHELXL 2019/3 (Sheldrick, 2015)'
_computing_structure_solution 'olex2.solve 1.5 (Bourhis et al., 2015)'
_diffrn_ambient_temperature 180.0
_diffrn_measured_fraction_theta_full 0.999
_diffrn_measured_fraction_theta_max 0.997
_diffrn_measurement_device_type 'Bruker APEX-II CCD'
_diffrn_measurement_method '\f and \w scans'
_diffrn_radiation_type MoK\a
_diffrn_radiation_wavelength 0.71073
_diffrn_reflns_av_R_equivalents 0.0821
_diffrn_reflns_av_unetI/netI 0.0563
_diffrn_reflns_Laue_measured_fraction_full 0.999
_diffrn_reflns_Laue_measured_fraction_max 0.997
_diffrn_reflns_limit_h_max 57
_diffrn_reflns_limit_h_min -57
_diffrn_reflns_limit_k_max 13
_diffrn_reflns_limit_k_min -13
_diffrn_reflns_limit_l_max 21
_diffrn_reflns_limit_l_min -23
_diffrn_reflns_number 62443
_diffrn_reflns_point_group_measured_fraction_full 0.999
_diffrn_reflns_point_group_measured_fraction_max 0.997
_diffrn_reflns_theta_full 26.000
_diffrn_reflns_theta_max 28.371
_diffrn_reflns_theta_min 2.288
_diffrn_source_current 1.0
_diffrn_source_power 0.05
_diffrn_source_voltage 50.0
_diffrn_standards_number 0
_exptl_absorpt_coefficient_mu 0.080
_exptl_absorpt_correction_T_max 0.976
_exptl_absorpt_correction_T_min 0.973
_exptl_absorpt_correction_type multi-scan
_exptl_absorpt_process_details
;
SADABS-2016/2 (Bruker,2016/2) was used for absorption correction.
wR2(int) was 0.0963 before and 0.0567 after correction.
The Ratio of minimum to maximum transmission is 0.8857.
The \l/2 correction factor is Not present.
;
_exptl_crystal_colour 'clear dark red'
_exptl_crystal_colour_lustre clear
_exptl_crystal_colour_modifier dark
_exptl_crystal_colour_primary red
_exptl_crystal_density_diffrn 1.101
_exptl_crystal_description plate
_exptl_crystal_F_000 2664
_exptl_crystal_size_max 0.34
_exptl_crystal_size_mid 0.33
_exptl_crystal_size_min 0.31
_refine_diff_density_max 0.488
_refine_diff_density_min -0.452
_refine_diff_density_rms 0.049
_refine_ls_extinction_method none
_refine_ls_goodness_of_fit_ref 1.032
_refine_ls_hydrogen_treatment constr
_refine_ls_matrix_type full
_refine_ls_number_parameters 409
_refine_ls_number_reflns 9173
_refine_ls_number_restraints 6
_refine_ls_restrained_S_all 1.043
_refine_ls_R_factor_all 0.1203
_refine_ls_R_factor_gt 0.0633
_refine_ls_shift/su_max 0.002
_refine_ls_shift/su_mean 0.000
_refine_ls_structure_factor_coef Fsqd
_refine_ls_weighting_details 'w=1/[\s^2^(Fo^2^)+(0.0860P)^2^+5.9470P] where P=(Fo^2^+2Fc^2^)/3'
_refine_ls_weighting_scheme calc
_refine_ls_wR_factor_gt 0.1579
_refine_ls_wR_factor_ref 0.1869
_reflns_Friedel_coverage 0.000
_reflns_number_gt 5463
_reflns_number_total 9173
_reflns_threshold_expression 'I > 2\s(I)'
_cod_data_source_file d4dt01038h2.cif
_cod_data_source_block 01
_cod_depositor_comments 'Adding full bibliography for 7716304--7716306.cif.'
_cod_database_code 7716304
_shelx_shelxl_version_number 2019/3
_shelx_space_group_comment
;
The symmetry employed for this shelxl refinement is uniquely defined
by the following loop, which should always be used as a source of
symmetry information in preference to the above space-group names.
They are only intended as comments.
;
_shelx_estimated_absorpt_t_max 0.976
_shelx_estimated_absorpt_t_min 0.973
_olex2_refinement_description
;
1. Fixed Uiso
 At 1.2 times of:
  All C(H) groups, All C(H,H) groups
 At 1.5 times of:
  All C(H,H,H) groups
2. Uiso/Uaniso restraints and constraints
Uanis(C38) \\sim Ueq: with sigma of 0.01 and sigma for terminal atoms of 0.02
3.a Ternary CH refined with riding coordinates:
 C40(H40), C33(H33), C7(H7), C10(H10), C23(H23)
3.b Secondary CH2 refined with riding coordinates:
 C39(H39A,H39B), C36(H36A,H36B), C37(H37A,H37B), C38(H38A,H38B)
3.c Aromatic/amide H refined with riding coordinates:
 C28(H28), C32(H32), C30(H30), C31(H31), C16(H16), C15(H15), C20(H20),
 C19(H19), C14(H14), C18(H18)
3.d Idealised Me refined as rotating group:
 C4(H4A,H4B,H4C), C3(H3A,H3B,H3C), C11(H11A,H11B,H11C), C9(H9A,H9B,H9C),
 C12(H12A,H12B,H12C), C34(H34A,H34B,H34C), C8(H8A,H8B,H8C), C24(H24A,H24B,H24C),
  C35(H35A,H35B,H35C), C25(H25A,H25B,H25C), C26(H26A,H26B,H26C), C27(H27A,H27B,
 H27C)
;
_olex2_submission_special_instructions 'No special instructions were received'

loop_
_space_group_symop_operation_xyz
'x, y, z'
'-x, y, -z+1/2'
'x+1/2, y+1/2, z'
'-x+1/2, y+1/2, -z+1/2'
'-x, -y, -z'
'x, -y, z-1/2'
'-x+1/2, -y+1/2, -z'
'x+1/2, -y+1/2, z-1/2'

loop_
_atom_site_label
_atom_site_type_symbol
_atom_site_fract_x
_atom_site_fract_y
_atom_site_fract_z
_atom_site_U_iso_or_equiv
_atom_site_adp_type
_atom_site_occupancy
_atom_site_site_symmetry_order
_atom_site_calc_flag
_atom_site_refinement_flags_posn
_atom_site_refinement_flags_adp
_atom_site_refinement_flags_occupancy
_atom_site_disorder_assembly
_atom_site_disorder_group
Mg1 Mg 0.63525(2) 0.24625(6) 0.52315(4) 0.02649(17) Uani 1 1 d . . . . .
O1 O 0.64169(3) 0.12621(13) 0.62738(8) 0.0357(3) Uani 1 1 d . . . . .
N2 N 0.66795(4) 0.39074(15) 0.58288(9) 0.0260(3) Uani 1 1 d . . . . .
N1 N 0.60243(4) 0.37340(16) 0.54878(10) 0.0282(4) Uani 1 1 d . . . . .
C2 C 0.65369(4) 0.46854(18) 0.62289(11) 0.0268(4) Uani 1 1 d . . . . .
C6 C 0.70036(4) 0.42084(19) 0.58127(11) 0.0278(4) Uani 1 1 d . . . . .
C1 C 0.61866(5) 0.45905(18) 0.60504(12) 0.0290(4) Uani 1 1 d . . . . .
C13 C 0.70456(5) 0.5231(2) 0.53303(12) 0.0339(5) Uani 1 1 d . . . . .
C29 C 0.60496(5) 0.1677(2) 0.38183(12) 0.0346(5) Uani 1 1 d . . . . .
C22 C 0.56774(4) 0.3861(2) 0.50918(12) 0.0316(5) Uani 1 1 d . . . . .
C28 C 0.62185(5) 0.0654(2) 0.43100(12) 0.0358(5) Uani 1 1 d . . . . .
H28 H 0.611918 -0.008283 0.445898 0.043 Uiso 1 1 calc R U . . .
C5 C 0.72748(5) 0.3446(2) 0.62397(13) 0.0367(5) Uani 1 1 d . . . . .
C21 C 0.54605(5) 0.2920(2) 0.52118(13) 0.0376(5) Uani 1 1 d . . . . .
C32 C 0.65607(5) 0.0906(2) 0.45453(13) 0.0386(5) Uani 1 1 d . . . . .
H32 H 0.673053 0.037001 0.487582 0.046 Uiso 1 1 calc R U . . .
C30 C 0.62909(5) 0.2562(2) 0.37667(12) 0.0381(5) Uani 1 1 d . . . . .
H30 H 0.624855 0.335734 0.348084 0.046 Uiso 1 1 calc R U . . .
C31 C 0.66037(5) 0.2087(2) 0.42034(13) 0.0407(5) Uani 1 1 d . . . . .
H31 H 0.680809 0.249434 0.425743 0.049 Uiso 1 1 calc R U . . .
C4 C 0.67319(5) 0.5628(2) 0.68530(14) 0.0402(5) Uani 1 1 d . . . . .
H4A H 0.668659 0.548602 0.736301 0.060 Uiso 1 1 calc R U . . .
H4B H 0.666920 0.650972 0.666328 0.060 Uiso 1 1 calc R U . . .
H4C H 0.696728 0.550298 0.694012 0.060 Uiso 1 1 calc R U . . .
C16 C 0.75843(5) 0.3780(3) 0.62083(15) 0.0471(6) Uani 1 1 d . . . . .
H16 H 0.776967 0.328078 0.650353 0.057 Uiso 1 1 calc R U . . .
C15 C 0.73621(5) 0.5524(2) 0.53204(14) 0.0455(6) Uani 1 1 d . . . . .
H15 H 0.739341 0.622710 0.500306 0.055 Uiso 1 1 calc R U . . .
C39 C 0.64451(6) 0.1761(2) 0.70755(12) 0.0425(5) Uani 1 1 d . . . . .
H39A H 0.625746 0.233582 0.704787 0.051 Uiso 1 1 calc R U . . .
H39B H 0.665204 0.225455 0.729955 0.051 Uiso 1 1 calc R U . . .
C20 C 0.51280(5) 0.2991(3) 0.47355(16) 0.0504(6) Uani 1 1 d . . . . .
H20 H 0.497900 0.235478 0.480046 0.060 Uiso 1 1 calc R U . . .
C40 C 0.55759(6) 0.1906(2) 0.58593(15) 0.0472(6) Uani 1 1 d . . . . .
H40 H 0.581956 0.182969 0.598406 0.057 Uiso 1 1 calc R U . . .
C33 C 0.56815(6) 0.1776(2) 0.33983(14) 0.0455(6) Uani 1 1 d . . . . .
H33 H 0.559487 0.243994 0.369373 0.055 Uiso 1 1 calc R U . . .
C17 C 0.55588(5) 0.4869(2) 0.45357(14) 0.0429(5) Uani 1 1 d . . . . .
C19 C 0.50137(6) 0.3953(3) 0.41807(16) 0.0545(7) Uani 1 1 d . . . . .
H19 H 0.478817 0.397599 0.385988 0.065 Uiso 1 1 calc R U . . .
C7 C 0.67582(6) 0.5997(2) 0.47843(14) 0.0443(6) Uani 1 1 d . . . . .
H7 H 0.655198 0.562257 0.484164 0.053 Uiso 1 1 calc R U . . .
C3 C 0.60196(5) 0.5440(2) 0.64852(15) 0.0462(6) Uani 1 1 d . . . . .
H3A H 0.578101 0.530958 0.626608 0.069 Uiso 1 1 calc R U . . .
H3B H 0.607155 0.634282 0.641273 0.069 Uiso 1 1 calc R U . . .
H3C H 0.609599 0.522597 0.706327 0.069 Uiso 1 1 calc R U . . .
C14 C 0.76291(6) 0.4809(3) 0.57636(16) 0.0527(7) Uani 1 1 d . . . . .
H14 H 0.784381 0.502892 0.576089 0.063 Uiso 1 1 calc R U . . .
C10 C 0.72382(5) 0.2285(2) 0.67275(15) 0.0448(6) Uani 1 1 d . . . . .
H10 H 0.699726 0.212879 0.661005 0.054 Uiso 1 1 calc R U . . .
C18 C 0.52251(6) 0.4882(3) 0.40890(15) 0.0534(7) Uani 1 1 d . . . . .
H18 H 0.514202 0.555613 0.370939 0.064 Uiso 1 1 calc R U . . .
C11 C 0.73870(7) 0.2539(3) 0.76377(16) 0.0588(7) Uani 1 1 d . . . . .
H11A H 0.762275 0.271824 0.777037 0.088 Uiso 1 1 calc R U . . .
H11B H 0.735591 0.177799 0.793884 0.088 Uiso 1 1 calc R U . . .
H11C H 0.727762 0.328330 0.778638 0.088 Uiso 1 1 calc R U . . .
C9 C 0.67366(7) 0.5875(3) 0.38966(16) 0.0651(8) Uani 1 1 d . . . . .
H9A H 0.692886 0.628736 0.381324 0.098 Uiso 1 1 calc R U . . .
H9B H 0.653562 0.629878 0.355602 0.098 Uiso 1 1 calc R U . . .
H9C H 0.673135 0.496073 0.375017 0.098 Uiso 1 1 calc R U . . .
C36 C 0.64435(8) -0.0129(2) 0.63207(16) 0.0604(7) Uani 1 1 d . . . . .
H36A H 0.662629 -0.042572 0.613306 0.072 Uiso 1 1 calc R U . . .
H36B H 0.623683 -0.053243 0.597641 0.072 Uiso 1 1 calc R U . . .
C23 C 0.57791(6) 0.5937(3) 0.44004(19) 0.0666(9) Uani 1 1 d . . . . .
H23 H 0.600857 0.575889 0.475990 0.080 Uiso 1 1 calc R U . . .
C12 C 0.73850(7) 0.1070(3) 0.6488(2) 0.0683(8) Uani 1 1 d . . . . .
H12A H 0.728398 0.091569 0.590641 0.102 Uiso 1 1 calc R U . . .
H12B H 0.734245 0.033122 0.679123 0.102 Uiso 1 1 calc R U . . .
H12C H 0.762303 0.118196 0.661322 0.102 Uiso 1 1 calc R U . . .
C34 C 0.55023(7) 0.0543(3) 0.3417(2) 0.0859(11) Uani 1 1 d . . . . .
H34A H 0.557895 -0.012700 0.312265 0.129 Uiso 1 1 calc R U . . .
H34B H 0.526548 0.067666 0.315972 0.129 Uiso 1 1 calc R U . . .
H34C H 0.554531 0.027133 0.397968 0.129 Uiso 1 1 calc R U . . .
C8 C 0.67701(9) 0.7409(3) 0.5023(2) 0.0834(10) Uani 1 1 d . . . . .
H8A H 0.677828 0.747794 0.558940 0.125 Uiso 1 1 calc R U . . .
H8B H 0.657312 0.784922 0.467579 0.125 Uiso 1 1 calc R U . . .
H8C H 0.696670 0.781177 0.495644 0.125 Uiso 1 1 calc R U . . .
C24 C 0.56773(9) 0.7253(3) 0.4637(3) 0.0932(12) Uani 1 1 d . . . . .
H24A H 0.545575 0.746765 0.428055 0.140 Uiso 1 1 calc R U . . .
H24B H 0.583300 0.791175 0.458394 0.140 Uiso 1 1 calc R U . . .
H24C H 0.567780 0.722428 0.519985 0.140 Uiso 1 1 calc R U . . .
C37 C 0.65069(11) -0.0483(3) 0.71743(19) 0.0944(12) Uani 1 1 d . . . . .
H37A H 0.636058 -0.119915 0.721673 0.113 Uiso 1 1 calc R U . . .
H37B H 0.673815 -0.076427 0.742019 0.113 Uiso 1 1 calc R U . . .
C35 C 0.56010(8) 0.2218(5) 0.2540(2) 0.1147(17) Uani 1 1 d . . . . .
H35A H 0.568870 0.308868 0.252982 0.172 Uiso 1 1 calc R U . . .
H35B H 0.536159 0.222877 0.228279 0.172 Uiso 1 1 calc R U . . .
H35C H 0.569995 0.162679 0.224471 0.172 Uiso 1 1 calc R U . . .
C25 C 0.57827(10) 0.5948(4) 0.3533(2) 0.1075(15) Uani 1 1 d . . . . .
H25A H 0.585925 0.510958 0.340397 0.161 Uiso 1 1 calc R U . . .
H25B H 0.593116 0.662740 0.346886 0.161 Uiso 1 1 calc R U . . .
H25C H 0.555982 0.611265 0.316589 0.161 Uiso 1 1 calc R U . . .
C38 C 0.64440(13) 0.0635(3) 0.7581(2) 0.1139(15) Uani 1 1 d . U . . .
H38A H 0.661598 0.072823 0.811515 0.137 Uiso 1 1 calc R U . . .
H38B H 0.622780 0.055509 0.766863 0.137 Uiso 1 1 calc R U . . .
C26 C 0.54361(12) 0.0583(4) 0.5635(3) 0.1282(18) Uani 1 1 d . . . . .
H26A H 0.520702 0.056752 0.563070 0.192 Uiso 1 1 calc R U . . .
H26B H 0.556518 -0.004286 0.603227 0.192 Uiso 1 1 calc R U . . .
H26C H 0.544461 0.035752 0.509632 0.192 Uiso 1 1 calc R U . . .
C27 C 0.55194(13) 0.2336(4) 0.6612(2) 0.1240(18) Uani 1 1 d . . . . .
H27A H 0.559757 0.322455 0.673366 0.186 Uiso 1 1 calc R U . . .
H27B H 0.563953 0.177099 0.706019 0.186 Uiso 1 1 calc R U . . .
H27C H 0.528353 0.229737 0.654224 0.186 Uiso 1 1 calc R U . . .

loop_
_atom_site_aniso_label
_atom_site_aniso_U_11
_atom_site_aniso_U_22
_atom_site_aniso_U_33
_atom_site_aniso_U_23
_atom_site_aniso_U_13
_atom_site_aniso_U_12
Mg1 0.0265(3) 0.0267(3) 0.0263(3) -0.0028(3) 0.0085(3) 0.0019(3)
O1 0.0456(8) 0.0308(8) 0.0307(8) 0.0017(6) 0.0122(7) 0.0007(6)
N2 0.0232(8) 0.0273(8) 0.0280(8) 0.0008(7) 0.0087(6) 0.0014(6)
N1 0.0224(8) 0.0318(9) 0.0301(9) -0.0013(7) 0.0079(7) 0.0011(7)
C2 0.0272(9) 0.0265(10) 0.0272(9) -0.0012(8) 0.0091(8) 0.0006(8)
C6 0.0234(9) 0.0307(10) 0.0304(10) -0.0054(8) 0.0099(8) 0.0003(8)
C1 0.0283(10) 0.0275(10) 0.0310(10) -0.0012(8) 0.0091(8) 0.0030(8)
C13 0.0307(10) 0.0373(12) 0.0369(11) -0.0043(9) 0.0153(9) -0.0007(9)
C29 0.0382(11) 0.0375(12) 0.0264(10) -0.0055(9) 0.0080(9) 0.0001(9)
C22 0.0235(9) 0.0400(12) 0.0314(10) -0.0076(9) 0.0090(8) 0.0041(8)
C28 0.0419(12) 0.0322(11) 0.0320(11) -0.0070(9) 0.0102(9) 0.0015(9)
C5 0.0272(10) 0.0429(13) 0.0391(12) -0.0029(10) 0.0095(9) 0.0038(9)
C21 0.0279(10) 0.0447(13) 0.0405(12) -0.0134(10) 0.0112(9) -0.0032(9)
C32 0.0383(12) 0.0410(13) 0.0356(11) -0.0096(10) 0.0106(9) 0.0100(9)
C30 0.0466(12) 0.0406(12) 0.0282(10) -0.0005(9) 0.0135(9) 0.0000(10)
C31 0.0376(12) 0.0546(14) 0.0348(11) -0.0125(11) 0.0185(10) -0.0028(10)
C4 0.0356(11) 0.0419(13) 0.0448(13) -0.0149(10) 0.0151(10) -0.0049(10)
C16 0.0268(11) 0.0638(16) 0.0501(14) -0.0036(12) 0.0112(10) 0.0073(11)
C15 0.0407(13) 0.0543(15) 0.0484(13) -0.0026(12) 0.0239(11) -0.0090(11)
C39 0.0477(13) 0.0540(15) 0.0263(11) 0.0007(10) 0.0126(10) -0.0013(11)
C20 0.0273(11) 0.0627(16) 0.0577(15) -0.0204(14) 0.0089(11) -0.0068(11)
C40 0.0356(12) 0.0465(14) 0.0590(15) 0.0014(12) 0.0146(11) -0.0095(10)
C33 0.0418(13) 0.0528(15) 0.0362(12) -0.0037(11) 0.0046(10) 0.0000(11)
C17 0.0322(11) 0.0533(14) 0.0438(13) 0.0052(11) 0.0129(10) 0.0110(10)
C19 0.0278(11) 0.0767(19) 0.0497(15) -0.0180(14) -0.0006(10) 0.0099(12)
C7 0.0439(13) 0.0444(13) 0.0498(14) 0.0163(11) 0.0222(11) 0.0033(10)
C3 0.0360(12) 0.0548(15) 0.0524(14) -0.0188(12) 0.0206(11) 0.0001(10)
C14 0.0293(11) 0.0748(18) 0.0603(16) -0.0093(14) 0.0233(11) -0.0071(12)
C10 0.0303(11) 0.0423(14) 0.0554(15) 0.0072(11) 0.0046(10) 0.0079(9)
C18 0.0378(13) 0.0718(18) 0.0455(14) 0.0025(13) 0.0063(11) 0.0197(13)
C11 0.0606(16) 0.0614(17) 0.0503(15) 0.0116(13) 0.0121(13) 0.0044(13)
C9 0.0695(18) 0.076(2) 0.0468(15) 0.0153(14) 0.0150(13) 0.0037(15)
C36 0.093(2) 0.0309(13) 0.0534(16) 0.0074(11) 0.0186(15) 0.0039(13)
C23 0.0399(14) 0.080(2) 0.081(2) 0.0429(17) 0.0201(13) 0.0183(13)
C12 0.0573(17) 0.0502(17) 0.082(2) -0.0034(15) 0.0011(15) 0.0153(13)
C34 0.0503(17) 0.084(2) 0.102(3) 0.024(2) -0.0064(17) -0.0167(16)
C8 0.112(3) 0.0557(19) 0.081(2) 0.0103(16) 0.030(2) 0.0351(18)
C24 0.081(2) 0.061(2) 0.135(3) 0.027(2) 0.031(2) -0.0053(17)
C37 0.165(4) 0.061(2) 0.062(2) 0.0264(17) 0.043(2) 0.023(2)
C35 0.063(2) 0.183(4) 0.071(2) 0.066(3) -0.0174(17) -0.023(2)
C25 0.097(3) 0.139(4) 0.108(3) 0.069(3) 0.063(2) 0.043(3)
C38 0.226(5) 0.069(2) 0.0566(19) 0.0224(18) 0.058(3) 0.014(3)
C26 0.174(5) 0.059(2) 0.117(3) 0.002(2) -0.002(3) -0.032(3)
C27 0.204(5) 0.114(3) 0.076(3) 0.030(2) 0.077(3) 0.065(3)

loop_
_atom_type_symbol
_atom_type_description
_atom_type_scat_dispersion_real
_atom_type_scat_dispersion_imag
_atom_type_scat_source
C C 0.0033 0.0016 'International Tables Vol C Tables 4.2.6.8 and 6.1.1.4'
H H 0.0000 0.0000 'International Tables Vol C Tables 4.2.6.8 and 6.1.1.4'
Mg Mg 0.0486 0.0363 'International Tables Vol C Tables 4.2.6.8 and 6.1.1.4'
N N 0.0061 0.0033 'International Tables Vol C Tables 4.2.6.8 and 6.1.1.4'
O O 0.0106 0.0060 'International Tables Vol C Tables 4.2.6.8 and 6.1.1.4'

loop_
_geom_angle_atom_site_label_1
_geom_angle_atom_site_label_2
_geom_angle_atom_site_label_3
_geom_angle
_geom_angle_site_symmetry_1
_geom_angle_site_symmetry_3
_geom_angle_publ_flag
O1 Mg1 C2 90.98(6) . . ?
O1 Mg1 C1 90.57(6) . . ?
O1 Mg1 C29 121.72(7) . . ?
O1 Mg1 C28 92.96(7) . . ?
O1 Mg1 C32 93.78(7) . . ?
O1 Mg1 C30 146.84(7) . . ?
O1 Mg1 C31 124.85(7) . . ?
N2 Mg1 O1 96.31(6) . . ?
N2 Mg1 C2 26.16(5) . . ?
N2 Mg1 C1 55.14(6) . . ?
N2 Mg1 C29 140.52(7) . . ?
N2 Mg1 C28 150.14(7) . . ?
N2 Mg1 C32 116.27(7) . . ?
N2 Mg1 C30 108.43(7) . . ?
N2 Mg1 C31 95.63(7) . . ?
N1 Mg1 O1 95.63(6) . . ?
N1 Mg1 N2 80.26(6) . . ?
N1 Mg1 C2 55.20(6) . . ?
N1 Mg1 C1 26.27(6) . . ?
N1 Mg1 C29 104.02(7) . . ?
N1 Mg1 C28 127.00(7) . . ?
N1 Mg1 C32 159.92(8) . . ?
N1 Mg1 C30 109.77(7) . . ?
N1 Mg1 C31 139.47(8) . . ?
C1 Mg1 C2 29.30(5) . . ?
C29 Mg1 C2 144.51(7) . . ?
C29 Mg1 C1 127.45(6) . . ?
C28 Mg1 C2 175.19(7) . . ?
C28 Mg1 C1 153.24(7) . . ?
C28 Mg1 C29 33.06(7) . . ?
C28 Mg1 C30 54.86(8) . . ?
C32 Mg1 C2 142.36(7) . . ?
C32 Mg1 C1 170.84(7) . . ?
C32 Mg1 C29 56.08(7) . . ?
C32 Mg1 C28 34.55(7) . . ?
C32 Mg1 C30 55.78(8) . . ?
C32 Mg1 C31 34.26(8) . . ?
C30 Mg1 C2 120.82(7) . . ?
C30 Mg1 C1 121.55(7) . . ?
C30 Mg1 C29 32.64(7) . . ?
C31 Mg1 C2 118.99(7) . . ?
C31 Mg1 C1 138.25(7) . . ?
C31 Mg1 C29 55.44(7) . . ?
C31 Mg1 C28 56.34(8) . . ?
C31 Mg1 C30 33.33(7) . . ?
C39 O1 Mg1 123.68(13) . . ?
C36 O1 Mg1 127.76(14) . . ?
C36 O1 C39 108.56(17) . . ?
C2 N2 Mg1 110.29(12) . . ?
C2 N2 C6 119.19(15) . . ?
C6 N2 Mg1 130.32(12) . . ?
C1 N1 Mg1 110.40(12) . . ?
C1 N1 C22 120.51(16) . . ?
C22 N1 Mg1 128.70(12) . . ?
N2 C2 Mg1 43.56(9) . . ?
N2 C2 C1 117.88(16) . . ?
N2 C2 C4 121.95(17) . . ?
C1 C2 Mg1 75.24(11) . . ?
C1 C2 C4 120.17(17) . . ?
C4 C2 Mg1 162.19(14) . . ?
C13 C6 N2 119.25(17) . . ?
C13 C6 C5 119.98(18) . . ?
C5 C6 N2 120.68(18) . . ?
N1 C1 Mg1 43.33(9) . . ?
N1 C1 C2 117.75(16) . . ?
N1 C1 C3 122.89(17) . . ?
C2 C1 Mg1 75.46(11) . . ?
C2 C1 C3 119.36(17) . . ?
C3 C1 Mg1 162.86(15) . . ?
C6 C13 C7 122.55(18) . . ?
C15 C13 C6 119.0(2) . . ?
C15 C13 C7 118.4(2) . . ?
C28 C29 Mg1 69.24(11) . . ?
C28 C29 C33 126.7(2) . . ?
C30 C29 Mg1 72.10(12) . . ?
C30 C29 C28 106.52(19) . . ?
C30 C29 C33 126.7(2) . . ?
C33 C29 Mg1 125.47(14) . . ?
C21 C22 N1 119.90(19) . . ?
C17 C22 N1 119.46(18) . . ?
C17 C22 C21 120.44(18) . . ?
Mg1 C28 H28 118.3 . . ?
C29 C28 Mg1 77.70(12) . . ?
C29 C28 H28 125.7 . . ?
C29 C28 C32 108.7(2) . . ?
C32 C28 Mg1 70.13(11) . . ?
C32 C28 H28 125.7 . . ?
C6 C5 C10 121.88(18) . . ?
C16 C5 C6 118.5(2) . . ?
C16 C5 C10 119.6(2) . . ?
C22 C21 C40 121.37(18) . . ?
C20 C21 C22 118.1(2) . . ?
C20 C21 C40 120.5(2) . . ?
Mg1 C32 H32 115.8 . . ?
C28 C32 Mg1 75.32(11) . . ?
C28 C32 H32 126.2 . . ?
C31 C32 Mg1 74.89(12) . . ?
C31 C32 C28 107.69(19) . . ?
C31 C32 H32 126.2 . . ?
Mg1 C30 H30 121.0 . . ?
C29 C30 Mg1 75.25(12) . . ?
C29 C30 H30 125.3 . . ?
C31 C30 Mg1 70.07(12) . . ?
C31 C30 C29 109.3(2) . . ?
C31 C30 H30 125.3 . . ?
Mg1 C31 H31 118.3 . . ?
C32 C31 Mg1 70.85(12) . . ?
C32 C31 C30 107.7(2) . . ?
C32 C31 H31 126.1 . . ?
C30 C31 Mg1 76.61(12) . . ?
C30 C31 H31 126.1 . . ?
C2 C4 H4A 109.5 . . ?
C2 C4 H4B 109.5 . . ?
C2 C4 H4C 109.5 . . ?
H4A C4 H4B 109.5 . . ?
H4A C4 H4C 109.5 . . ?
H4B C4 H4C 109.5 . . ?
C5 C16 H16 119.1 . . ?
C14 C16 C5 121.7(2) . . ?
C14 C16 H16 119.1 . . ?
C13 C15 H15 119.6 . . ?
C14 C15 C13 120.9(2) . . ?
C14 C15 H15 119.6 . . ?
O1 C39 H39A 110.5 . . ?
O1 C39 H39B 110.5 . . ?
O1 C39 C38 106.2(2) . . ?
H39A C39 H39B 108.7 . . ?
C38 C39 H39A 110.5 . . ?
C38 C39 H39B 110.5 . . ?
C21 C20 H20 119.2 . . ?
C19 C20 C21 121.5(2) . . ?
C19 C20 H20 119.2 . . ?
C21 C40 H40 106.7 . . ?
C26 C40 C21 115.9(2) . . ?
C26 C40 H40 106.7 . . ?
C27 C40 C21 110.3(2) . . ?
C27 C40 H40 106.7 . . ?
C27 C40 C26 110.0(3) . . ?
C29 C33 H33 107.4 . . ?
C34 C33 C29 113.2(2) . . ?
C34 C33 H33 107.4 . . ?
C35 C33 C29 112.0(2) . . ?
C35 C33 H33 107.4 . . ?
C35 C33 C34 109.1(3) . . ?
C22 C17 C23 122.82(19) . . ?
C18 C17 C22 118.2(2) . . ?
C18 C17 C23 119.0(2) . . ?
C20 C19 H19 120.1 . . ?
C20 C19 C18 119.7(2) . . ?
C18 C19 H19 120.1 . . ?
C13 C7 H7 107.5 . . ?
C13 C7 C9 111.5(2) . . ?
C9 C7 H7 107.5 . . ?
C8 C7 C13 112.6(2) . . ?
C8 C7 H7 107.5 . . ?
C8 C7 C9 110.1(2) . . ?
C1 C3 H3A 109.5 . . ?
C1 C3 H3B 109.5 . . ?
C1 C3 H3C 109.5 . . ?
H3A C3 H3B 109.5 . . ?
H3A C3 H3C 109.5 . . ?
H3B C3 H3C 109.5 . . ?
C16 C14 C15 119.7(2) . . ?
C16 C14 H14 120.1 . . ?
C15 C14 H14 120.1 . . ?
C5 C10 H10 107.5 . . ?
C5 C10 C11 111.2(2) . . ?
C5 C10 C12 112.2(2) . . ?
C11 C10 H10 107.5 . . ?
C12 C10 H10 107.5 . . ?
C12 C10 C11 110.7(2) . . ?
C17 C18 H18 119.0 . . ?
C19 C18 C17 121.9(2) . . ?
C19 C18 H18 119.0 . . ?
C10 C11 H11A 109.5 . . ?
C10 C11 H11B 109.5 . . ?
C10 C11 H11C 109.5 . . ?
H11A C11 H11B 109.5 . . ?
H11A C11 H11C 109.5 . . ?
H11B C11 H11C 109.5 . . ?
C7 C9 H9A 109.5 . . ?
C7 C9 H9B 109.5 . . ?
C7 C9 H9C 109.5 . . ?
H9A C9 H9B 109.5 . . ?
H9A C9 H9C 109.5 . . ?
H9B C9 H9C 109.5 . . ?
O1 C36 H36A 110.3 . . ?
O1 C36 H36B 110.3 . . ?
O1 C36 C37 106.9(2) . . ?
H36A C36 H36B 108.6 . . ?
C37 C36 H36A 110.3 . . ?
C37 C36 H36B 110.3 . . ?
C17 C23 H23 107.7 . . ?
C17 C23 C24 111.2(2) . . ?
C24 C23 H23 107.7 . . ?
C25 C23 C17 111.4(3) . . ?
C25 C23 H23 107.7 . . ?
C25 C23 C24 110.9(3) . . ?
C10 C12 H12A 109.5 . . ?
C10 C12 H12B 109.5 . . ?
C10 C12 H12C 109.5 . . ?
H12A C12 H12B 109.5 . . ?
H12A C12 H12C 109.5 . . ?
H12B C12 H12C 109.5 . . ?
C33 C34 H34A 109.5 . . ?
C33 C34 H34B 109.5 . . ?
C33 C34 H34C 109.5 . . ?
H34A C34 H34B 109.5 . . ?
H34A C34 H34C 109.5 . . ?
H34B C34 H34C 109.5 . . ?
C7 C8 H8A 109.5 . . ?
C7 C8 H8B 109.5 . . ?
C7 C8 H8C 109.5 . . ?
H8A C8 H8B 109.5 . . ?
H8A C8 H8C 109.5 . . ?
H8B C8 H8C 109.5 . . ?
C23 C24 H24A 109.5 . . ?
C23 C24 H24B 109.5 . . ?
C23 C24 H24C 109.5 . . ?
H24A C24 H24B 109.5 . . ?
H24A C24 H24C 109.5 . . ?
H24B C24 H24C 109.5 . . ?
C36 C37 H37A 110.3 . . ?
C36 C37 H37B 110.3 . . ?
H37A C37 H37B 108.5 . . ?
C38 C37 C36 107.3(3) . . ?
C38 C37 H37A 110.3 . . ?
C38 C37 H37B 110.3 . . ?
C33 C35 H35A 109.5 . . ?
C33 C35 H35B 109.5 . . ?
C33 C35 H35C 109.5 . . ?
H35A C35 H35B 109.5 . . ?
H35A C35 H35C 109.5 . . ?
H35B C35 H35C 109.5 . . ?
C23 C25 H25A 109.5 . . ?
C23 C25 H25B 109.5 . . ?
C23 C25 H25C 109.5 . . ?
H25A C25 H25B 109.5 . . ?
H25A C25 H25C 109.5 . . ?
H25B C25 H25C 109.5 . . ?
C39 C38 H38A 110.1 . . ?
C39 C38 H38B 110.1 . . ?
C37 C38 C39 108.1(3) . . ?
C37 C38 H38A 110.1 . . ?
C37 C38 H38B 110.1 . . ?
H38A C38 H38B 108.4 . . ?
C40 C26 H26A 109.5 . . ?
C40 C26 H26B 109.5 . . ?
C40 C26 H26C 109.5 . . ?
H26A C26 H26B 109.5 . . ?
H26A C26 H26C 109.5 . . ?
H26B C26 H26C 109.5 . . ?
C40 C27 H27A 109.5 . . ?
C40 C27 H27B 109.5 . . ?
C40 C27 H27C 109.5 . . ?
H27A C27 H27B 109.5 . . ?
H27A C27 H27C 109.5 . . ?
H27B C27 H27C 109.5 . . ?

loop_
_geom_bond_atom_site_label_1
_geom_bond_atom_site_label_2
_geom_bond_distance
_geom_bond_site_symmetry_2
_geom_bond_publ_flag
Mg1 O1 2.1457(15) . ?
Mg1 N2 2.0879(17) . ?
Mg1 N1 2.0785(16) . ?
Mg1 C2 2.842(2) . ?
Mg1 C1 2.839(2) . ?
Mg1 C29 2.524(2) . ?
Mg1 C28 2.415(2) . ?
Mg1 C32 2.348(2) . ?
Mg1 C30 2.484(2) . ?
Mg1 C31 2.400(2) . ?
O1 C39 1.458(2) . ?
O1 C36 1.447(3) . ?
N2 C2 1.336(2) . ?
N2 C6 1.433(2) . ?
N1 C1 1.341(2) . ?
N1 C22 1.432(2) . ?
C2 C1 1.437(3) . ?
C2 C4 1.502(3) . ?
C6 C13 1.400(3) . ?
C6 C5 1.406(3) . ?
C1 C3 1.486(3) . ?
C13 C15 1.397(3) . ?
C13 C7 1.518(3) . ?
C29 C28 1.409(3) . ?
C29 C30 1.408(3) . ?
C29 C33 1.516(3) . ?
C22 C21 1.409(3) . ?
C22 C17 1.405(3) . ?
C28 H28 0.9500 . ?
C28 C32 1.416(3) . ?
C5 C16 1.390(3) . ?
C5 C10 1.511(3) . ?
C21 C20 1.403(3) . ?
C21 C40 1.506(3) . ?
C32 H32 0.9500 . ?
C32 C31 1.400(3) . ?
C30 H30 0.9500 . ?
C30 C31 1.403(3) . ?
C31 H31 0.9500 . ?
C4 H4A 0.9800 . ?
C4 H4B 0.9800 . ?
C4 H4C 0.9800 . ?
C16 H16 0.9500 . ?
C16 C14 1.368(4) . ?
C15 H15 0.9500 . ?
C15 C14 1.375(4) . ?
C39 H39A 0.9900 . ?
C39 H39B 0.9900 . ?
C39 C38 1.463(4) . ?
C20 H20 0.9500 . ?
C20 C19 1.366(4) . ?
C40 H40 1.0000 . ?
C40 C26 1.498(4) . ?
C40 C27 1.478(4) . ?
C33 H33 1.0000 . ?
C33 C34 1.497(4) . ?
C33 C35 1.496(4) . ?
C17 C18 1.393(3) . ?
C17 C23 1.522(4) . ?
C19 H19 0.9500 . ?
C19 C18 1.366(4) . ?
C7 H7 1.0000 . ?
C7 C9 1.526(3) . ?
C7 C8 1.518(4) . ?
C3 H3A 0.9800 . ?
C3 H3B 0.9800 . ?
C3 H3C 0.9800 . ?
C14 H14 0.9500 . ?
C10 H10 1.0000 . ?
C10 C11 1.531(4) . ?
C10 C12 1.525(4) . ?
C18 H18 0.9500 . ?
C11 H11A 0.9800 . ?
C11 H11B 0.9800 . ?
C11 H11C 0.9800 . ?
C9 H9A 0.9800 . ?
C9 H9B 0.9800 . ?
C9 H9C 0.9800 . ?
C36 H36A 0.9900 . ?
C36 H36B 0.9900 . ?
C36 C37 1.471(4) . ?
C23 H23 1.0000 . ?
C23 C24 1.530(5) . ?
C23 C25 1.517(5) . ?
C12 H12A 0.9800 . ?
C12 H12B 0.9800 . ?
C12 H12C 0.9800 . ?
C34 H34A 0.9800 . ?
C34 H34B 0.9800 . ?
C34 H34C 0.9800 . ?
C8 H8A 0.9800 . ?
C8 H8B 0.9800 . ?
C8 H8C 0.9800 . ?
C24 H24A 0.9800 . ?
C24 H24B 0.9800 . ?
C24 H24C 0.9800 . ?
C37 H37A 0.9900 . ?
C37 H37B 0.9900 . ?
C37 C38 1.429(5) . ?
C35 H35A 0.9800 . ?
C35 H35B 0.9800 . ?
C35 H35C 0.9800 . ?
C25 H25A 0.9800 . ?
C25 H25B 0.9800 . ?
C25 H25C 0.9800 . ?
C38 H38A 0.9900 . ?
C38 H38B 0.9900 . ?
C26 H26A 0.9800 . ?
C26 H26B 0.9800 . ?
C26 H26C 0.9800 . ?
C27 H27A 0.9800 . ?
C27 H27B 0.9800 . ?
C27 H27C 0.9800 . ?

loop_
_geom_torsion_atom_site_label_1
_geom_torsion_atom_site_label_2
_geom_torsion_atom_site_label_3
_geom_torsion_atom_site_label_4
_geom_torsion
_geom_torsion_site_symmetry_1
_geom_torsion_site_symmetry_2
_geom_torsion_site_symmetry_3
_geom_torsion_site_symmetry_4
_geom_torsion_publ_flag
Mg1 O1 C39 C38 173.1(2) . . . . ?
Mg1 O1 C36 C37 176.3(2) . . . . ?
Mg1 N2 C2 C1 -12.9(2) . . . . ?
Mg1 N2 C2 C4 166.51(16) . . . . ?
Mg1 N2 C6 C13 100.6(2) . . . . ?
Mg1 N2 C6 C5 -75.9(2) . . . . ?
Mg1 N1 C1 C2 13.8(2) . . . . ?
Mg1 N1 C1 C3 -166.63(17) . . . . ?
Mg1 N1 C22 C21 73.3(2) . . . . ?
Mg1 N1 C22 C17 -101.6(2) . . . . ?
Mg1 C2 C1 N1 -9.76(15) . . . . ?
Mg1 C2 C1 C3 170.69(19) . . . . ?
Mg1 C29 C28 C32 -63.84(14) . . . . ?
Mg1 C29 C30 C31 62.22(14) . . . . ?
Mg1 C29 C33 C34 -100.3(3) . . . . ?
Mg1 C29 C33 C35 135.8(3) . . . . ?
Mg1 C28 C32 C31 -68.50(14) . . . . ?
Mg1 C32 C31 C30 -68.38(15) . . . . ?
Mg1 C30 C31 C32 64.52(14) . . . . ?
O1 C39 C38 C37 15.7(4) . . . . ?
O1 C36 C37 C38 12.8(5) . . . . ?
N2 C2 C1 Mg1 9.19(15) . . . . ?
N2 C2 C1 N1 -0.6(3) . . . . ?
N2 C2 C1 C3 179.88(19) . . . . ?
N2 C6 C13 C15 179.66(18) . . . . ?
N2 C6 C13 C7 -3.3(3) . . . . ?
N2 C6 C5 C16 -179.72(19) . . . . ?
N2 C6 C5 C10 0.2(3) . . . . ?
N1 C22 C21 C20 -172.06(18) . . . . ?
N1 C22 C21 C40 11.0(3) . . . . ?
N1 C22 C17 C18 172.55(19) . . . . ?
N1 C22 C17 C23 -7.2(3) . . . . ?
C2 N2 C6 C13 -73.7(2) . . . . ?
C2 N2 C6 C5 109.7(2) . . . . ?
C6 N2 C2 Mg1 175.4(2) . . . . ?
C6 N2 C2 C1 162.46(17) . . . . ?
C6 N2 C2 C4 -18.1(3) . . . . ?
C6 C13 C15 C14 1.2(3) . . . . ?
C6 C13 C7 C9 -118.3(2) . . . . ?
C6 C13 C7 C8 117.4(3) . . . . ?
C6 C5 C16 C14 -1.2(3) . . . . ?
C6 C5 C10 C11 -109.2(2) . . . . ?
C6 C5 C10 C12 126.2(2) . . . . ?
C1 N1 C22 C21 -114.5(2) . . . . ?
C1 N1 C22 C17 70.6(2) . . . . ?
C13 C6 C5 C16 3.8(3) . . . . ?
C13 C6 C5 C10 -176.29(19) . . . . ?
C13 C15 C14 C16 1.3(4) . . . . ?
C29 C28 C32 Mg1 68.82(14) . . . . ?
C29 C28 C32 C31 0.3(2) . . . . ?
C29 C30 C31 Mg1 -65.53(15) . . . . ?
C29 C30 C31 C32 -1.0(2) . . . . ?
C22 N1 C1 Mg1 -173.5(2) . . . . ?
C22 N1 C1 C2 -159.65(17) . . . . ?
C22 N1 C1 C3 19.9(3) . . . . ?
C22 C21 C20 C19 -1.2(3) . . . . ?
C22 C21 C40 C26 -140.9(3) . . . . ?
C22 C21 C40 C27 93.3(3) . . . . ?
C22 C17 C18 C19 0.3(4) . . . . ?
C22 C17 C23 C24 -116.8(3) . . . . ?
C22 C17 C23 C25 118.9(3) . . . . ?
C28 C29 C30 Mg1 -61.03(14) . . . . ?
C28 C29 C30 C31 1.2(2) . . . . ?
C28 C29 C33 C34 -10.9(3) . . . . ?
C28 C29 C33 C35 -134.8(3) . . . . ?
C28 C32 C31 Mg1 68.79(14) . . . . ?
C28 C32 C31 C30 0.4(2) . . . . ?
C5 C6 C13 C15 -3.8(3) . . . . ?
C5 C6 C13 C7 173.2(2) . . . . ?
C5 C16 C14 C15 -1.3(4) . . . . ?
C21 C22 C17 C18 -2.3(3) . . . . ?
C21 C22 C17 C23 177.9(2) . . . . ?
C21 C20 C19 C18 -0.8(4) . . . . ?
C30 C29 C28 Mg1 62.92(14) . . . . ?
C30 C29 C28 C32 -0.9(2) . . . . ?
C30 C29 C33 C34 166.2(3) . . . . ?
C30 C29 C33 C35 42.3(4) . . . . ?
C4 C2 C1 Mg1 -170.28(18) . . . . ?
C4 C2 C1 N1 179.96(18) . . . . ?
C4 C2 C1 C3 0.4(3) . . . . ?
C16 C5 C10 C11 70.7(3) . . . . ?
C16 C5 C10 C12 -53.9(3) . . . . ?
C15 C13 C7 C9 58.7(3) . . . . ?
C15 C13 C7 C8 -65.5(3) . . . . ?
C39 O1 C36 C37 -3.0(3) . . . . ?
C20 C21 C40 C26 42.2(4) . . . . ?
C20 C21 C40 C27 -83.5(3) . . . . ?
C20 C19 C18 C17 1.3(4) . . . . ?
C40 C21 C20 C19 175.7(2) . . . . ?
C33 C29 C28 Mg1 -119.4(2) . . . . ?
C33 C29 C28 C32 176.72(19) . . . . ?
C33 C29 C30 Mg1 121.3(2) . . . . ?
C33 C29 C30 C31 -176.45(19) . . . . ?
C17 C22 C21 C20 2.8(3) . . . . ?
C17 C22 C21 C40 -174.1(2) . . . . ?
C7 C13 C15 C14 -175.9(2) . . . . ?
C10 C5 C16 C14 178.8(2) . . . . ?
C18 C17 C23 C24 63.5(3) . . . . ?
C18 C17 C23 C25 -60.8(3) . . . . ?
C36 O1 C39 C38 -7.6(3) . . . . ?
C36 C37 C38 C39 -17.6(5) . . . . ?
C23 C17 C18 C19 180.0(2) . . . . ?
